data_2219899
loop_
_publ_author_name
'Abdullah, Zanariah'
'Ng, Seik Weng'

_publ_section_title
;
 A second monoclinic modification of phenyl quinoxalin-2-yl ether
;
_journal_coeditor_code IM2084
_journal_issue 11
_journal_name_full 'Acta Crystallographica Section E'
_journal_page_first o2165
_journal_paper_doi 10.1107/S1600536808031243
_journal_volume 64
_journal_year 2008
_chemical_formula_iupac 'C14 H10 N2 O'
_chemical_formula_moiety 'C14 H10 N2 O'
_chemical_formula_sum 'C14 H10 N2 O'
_chemical_formula_weight 222.24
_chemical_name_systematic
;
phenyl quinoxalin-2-yl ether
;
_space_group_IT_number 14
_symmetry_cell_setting monoclinic
_symmetry_space_group_name_Hall '-P 2yn'
_symmetry_space_group_name_H-M 'P 1 21/n 1'
_atom_sites_solution_hydrogens geom
_atom_sites_solution_primary direct
_atom_sites_solution_secondary difmap
_audit_creation_method SHELXL-97
_cell_angle_alpha 90.00
_cell_angle_beta 91.9830(10)
_cell_angle_gamma 90.00
_cell_formula_units_Z 4
_cell_length_a 7.9447(2)
_cell_length_b 6.51690(10)
_cell_length_c 20.2992(5)
_cell_measurement_reflns_used 2712
_cell_measurement_temperature 100(2)
_cell_measurement_theta_max 28.4
_cell_measurement_theta_min 2.7
_cell_volume 1050.36(4)
_computing_cell_refinement 'SAINT (Bruker, 2007)'
_computing_data_collection 'APEX2 or SMART? (Bruker, 2007)'
_computing_data_reduction 'SAINT (Bruker, 2007)'
_computing_molecular_graphics 'X-SEED (Barbour, 2001)'
_computing_publication_material 'publCIF (Westrip, 2008)'
_computing_structure_refinement 'SHELXL97 (Sheldrick, 2008)'
_computing_structure_solution 'SHELXS97 (Sheldrick, 2008)'
_diffrn_ambient_temperature 100(2)
_diffrn_measured_fraction_theta_full 0.990
_diffrn_measured_fraction_theta_max 0.990
_diffrn_measurement_device_type 'Bruker SMART APEX'
_diffrn_measurement_method \w
_diffrn_radiation_monochromator graphite
_diffrn_radiation_source 'fine-focus sealed tube'
_diffrn_radiation_type MoK\a
_diffrn_radiation_wavelength 0.71073
_diffrn_reflns_av_R_equivalents 0.0214
_diffrn_reflns_av_sigmaI/netI 0.0227
_diffrn_reflns_limit_h_max 9
_diffrn_reflns_limit_h_min -10
_diffrn_reflns_limit_k_max 8
_diffrn_reflns_limit_k_min -8
_diffrn_reflns_limit_l_max 26
_diffrn_reflns_limit_l_min -26
_diffrn_reflns_number 7016
_diffrn_reflns_theta_full 27.50
_diffrn_reflns_theta_max 27.50
_diffrn_reflns_theta_min 2.01
_diffrn_standards_decay_% 0
_diffrn_standards_interval_count 0
_diffrn_standards_interval_time 0
_diffrn_standards_number 0
_exptl_absorpt_coefficient_mu 0.091
_exptl_absorpt_correction_type none
_exptl_crystal_colour Colorless
_exptl_crystal_density_diffrn 1.405
_exptl_crystal_density_method 'not measured'
_exptl_crystal_description Block
_exptl_crystal_F_000 464
_exptl_crystal_size_max 0.40
_exptl_crystal_size_mid 0.20
_exptl_crystal_size_min 0.10
_refine_diff_density_max 0.334
_refine_diff_density_min -0.233
_refine_ls_extinction_method none
_refine_ls_goodness_of_fit_ref 1.032
_refine_ls_hydrogen_treatment constr
_refine_ls_matrix_type full
_refine_ls_number_parameters 154
_refine_ls_number_reflns 2398
_refine_ls_number_restraints 0
_refine_ls_restrained_S_all 1.032
_refine_ls_R_factor_all 0.0469
_refine_ls_R_factor_gt 0.0370
_refine_ls_shift/su_max 0.001
_refine_ls_shift/su_mean 0.000
_refine_ls_structure_factor_coef Fsqd
_refine_ls_weighting_details 'calc w=1/[\s^2^(Fo^2^)+(0.0648P)^2^+0.2602P] where P=(Fo^2^+2Fc^2^)/3'
_refine_ls_weighting_scheme calc
_refine_ls_wR_factor_gt 0.1056
_refine_ls_wR_factor_ref 0.1144
_reflns_number_gt 1960
_reflns_number_total 2398
_reflns_threshold_expression I>2\s(I)
_cod_data_source_file im2084.cif
_cod_data_source_block I
_cod_original_sg_symbol_H-M 'P 21/n'
_cod_database_code 2219899
_cod_database_fobs_code 2219899

loop_
_symmetry_equiv_pos_as_xyz
'x, y, z'
'-x+1/2, y+1/2, -z+1/2'
'-x, -y, -z'
'x-1/2, -y-1/2, z-1/2'

loop_
_atom_site_type_symbol
_atom_site_label
_atom_site_fract_x
_atom_site_fract_y
_atom_site_fract_z
_atom_site_U_iso_or_equiv
_atom_site_adp_type
_atom_site_calc_flag
_atom_site_refinement_flags
_atom_site_occupancy
O O1 0.34884(10) 0.24973(13) 0.66577(4) 0.0189(2) Uani d . 1
N N1 0.58503(12) 0.26591(14) 0.60174(5) 0.0150(2) Uani d . 1
N N2 0.35723(12) 0.23610(14) 0.49088(5) 0.0153(2) Uani d . 1
C C1 0.45193(13) 0.28653(19) 0.72247(5) 0.0170(3) Uani d . 1
C C2 0.44960(15) 0.48057(19) 0.74939(6) 0.0199(3) Uani d . 1
H H2 0.3836 0.5863 0.7292 0.024 Uiso calc R 1
C C3 0.54551(15) 0.5187(2) 0.80653(6) 0.0233(3) Uani d . 1
H H3 0.5461 0.6519 0.8255 0.028 Uiso calc R 1
C C4 0.64037(15) 0.3635(2) 0.83596(6) 0.0232(3) Uani d . 1
H H4 0.7066 0.3906 0.8749 0.028 Uiso calc R 1
C C5 0.63876(15) 0.1689(2) 0.80870(6) 0.0242(3) Uani d . 1
H H5 0.7029 0.0622 0.8293 0.029 Uiso calc R 1
C C6 0.54360(15) 0.1286(2) 0.75122(6) 0.0219(3) Uani d . 1
H H6 0.5419 -0.0047 0.7323 0.026 Uiso calc R 1
C C7 0.42352(15) 0.25028(16) 0.60650(5) 0.0148(2) Uani d . 1
C C8 0.30741(14) 0.23391(17) 0.55103(6) 0.0158(3) Uani d . 1
H H8 0.1905 0.2211 0.5586 0.019 Uiso calc R 1
C C9 0.52855(14) 0.25143(16) 0.48299(5) 0.0139(2) Uani d . 1
C C10 0.59172(15) 0.25296(17) 0.41912(5) 0.0160(3) Uani d . 1
H H10 0.5161 0.2467 0.3819 0.019 Uiso calc R 1
C C11 0.76232(15) 0.26345(17) 0.41025(6) 0.0174(3) Uani d . 1
H H11 0.8043 0.2630 0.3670 0.021 Uiso calc R 1
C C12 0.87492(15) 0.27483(18) 0.46528(6) 0.0179(3) Uani d . 1
H H12 0.9927 0.2808 0.4589 0.021 Uiso calc R 1
C C13 0.81557(14) 0.27741(18) 0.52800(6) 0.0167(3) Uani d . 1
H H13 0.8925 0.2878 0.5647 0.020 Uiso calc R 1
C C14 0.64163(14) 0.26477(16) 0.53833(5) 0.0141(2) Uani d . 1

loop_
_atom_site_aniso_label
_atom_site_aniso_U_11
_atom_site_aniso_U_22
_atom_site_aniso_U_33
_atom_site_aniso_U_12
_atom_site_aniso_U_13
_atom_site_aniso_U_23
O1 0.0148(4) 0.0292(5) 0.0127(4) -0.0019(3) 0.0008(3) -0.0024(3)
N1 0.0146(5) 0.0160(5) 0.0144(5) 0.0003(3) -0.0008(4) -0.0002(3)
N2 0.0155(5) 0.0137(5) 0.0166(5) 0.0004(3) -0.0011(4) -0.0005(4)
C1 0.0119(5) 0.0277(6) 0.0116(5) -0.0025(4) 0.0025(4) 0.0000(4)
C2 0.0208(6) 0.0237(6) 0.0153(5) -0.0008(5) 0.0014(4) 0.0026(4)
C3 0.0253(6) 0.0276(7) 0.0170(6) -0.0061(5) 0.0017(5) -0.0019(5)
C4 0.0160(6) 0.0396(8) 0.0140(5) -0.0056(5) 0.0002(4) 0.0014(5)
C5 0.0164(6) 0.0368(7) 0.0195(6) 0.0047(5) 0.0025(4) 0.0076(5)
C6 0.0199(6) 0.0262(7) 0.0199(6) 0.0018(5) 0.0042(4) -0.0001(5)
C7 0.0168(5) 0.0137(5) 0.0139(5) 0.0000(4) 0.0014(4) -0.0007(4)
C8 0.0134(5) 0.0162(6) 0.0177(6) 0.0003(4) -0.0005(4) -0.0009(4)
C9 0.0146(5) 0.0113(5) 0.0158(6) 0.0011(4) -0.0008(4) 0.0001(4)
C10 0.0188(6) 0.0148(6) 0.0142(5) 0.0015(4) -0.0024(4) 0.0002(4)
C11 0.0200(6) 0.0186(6) 0.0138(5) 0.0017(4) 0.0030(4) 0.0013(4)
C12 0.0147(5) 0.0195(6) 0.0196(6) 0.0009(4) 0.0023(4) 0.0011(4)
C13 0.0145(5) 0.0192(6) 0.0161(6) 0.0009(4) -0.0020(4) 0.0007(4)
C14 0.0158(6) 0.0121(5) 0.0142(5) 0.0007(4) -0.0002(4) 0.0005(4)

loop_
_atom_type_symbol
_atom_type_description
_atom_type_scat_dispersion_real
_atom_type_scat_dispersion_imag
_atom_type_scat_source
C C 0.0033 0.0016 'International Tables Vol C Tables 4.2.6.8 and 6.1.1.4'
H H 0.0000 0.0000 'International Tables Vol C Tables 4.2.6.8 and 6.1.1.4'
N N 0.0061 0.0033 'International Tables Vol C Tables 4.2.6.8 and 6.1.1.4'
O O 0.0106 0.0060 'International Tables Vol C Tables 4.2.6.8 and 6.1.1.4'

loop_
_geom_angle_atom_site_label_1
_geom_angle_atom_site_label_2
_geom_angle_atom_site_label_3
_geom_angle
C7 O1 C1 117.58(9)
C7 N1 C14 115.20(10)
C8 N2 C9 116.40(10)
C2 C1 C6 122.08(11)
C2 C1 O1 117.68(10)
C6 C1 O1 120.14(11)
C1 C2 C3 118.77(11)
C1 C2 H2 120.6
C3 C2 H2 120.6
C4 C3 C2 120.30(12)
C4 C3 H3 119.8
C2 C3 H3 119.8
C5 C4 C3 119.98(11)
C5 C4 H4 120.0
C3 C4 H4 120.0
C4 C5 C6 120.32(12)
C4 C5 H5 119.8
C6 C5 H5 119.8
C1 C6 C5 118.53(12)
C1 C6 H6 120.7
C5 C6 H6 120.7
N1 C7 O1 122.03(10)
N1 C7 C8 124.02(11)
O1 C7 C8 113.94(10)
N2 C8 C7 121.96(11)
N2 C8 H8 119.0
C7 C8 H8 119.0
N2 C9 C10 119.51(10)
N2 C9 C14 120.90(10)
C10 C9 C14 119.59(10)
C11 C10 C9 120.38(10)
C11 C10 H10 119.8
C9 C10 H10 119.8
C10 C11 C12 120.04(11)
C10 C11 H11 120.0
C12 C11 H11 120.0
C13 C12 C11 120.46(11)
C13 C12 H12 119.8
C11 C12 H12 119.8
C12 C13 C14 120.53(10)
C12 C13 H13 119.7
C14 C13 H13 119.7
N1 C14 C13 119.52(10)
N1 C14 C9 121.50(10)
C13 C14 C9 118.98(11)

loop_
_geom_bond_atom_site_label_1
_geom_bond_atom_site_label_2
_geom_bond_distance
O1 C7 1.3598(14)
O1 C1 1.4099(13)
N1 C7 1.2941(15)
N1 C14 1.3781(14)
N2 C8 1.2966(15)
N2 C9 1.3796(15)
C1 C2 1.3780(17)
C1 C6 1.3786(17)
C2 C3 1.3880(16)
C2 H2 0.9500
C3 C4 1.3847(18)
C3 H3 0.9500
C4 C5 1.383(2)
C4 H4 0.9500
C5 C6 1.3931(17)
C5 H5 0.9500
C6 H6 0.9500
C7 C8 1.4346(15)
C8 H8 0.9500
C9 C10 1.4066(15)
C9 C14 1.4165(16)
C10 C11 1.3751(16)
C10 H10 0.9500
C11 C12 1.4086(16)
C11 H11 0.9500
C12 C13 1.3730(15)
C12 H12 0.9500
C13 C14 1.4073(16)
C13 H13 0.9500

loop_
_geom_torsion_atom_site_label_1
_geom_torsion_atom_site_label_2
_geom_torsion_atom_site_label_3
_geom_torsion_atom_site_label_4
_geom_torsion
C7 O1 C1 C2 100.70(12)
C7 O1 C1 C6 -82.79(13)
C6 C1 C2 C3 1.36(17)
O1 C1 C2 C3 177.79(10)
C1 C2 C3 C4 -0.52(17)
C2 C3 C4 C5 -0.52(18)
C3 C4 C5 C6 0.77(18)
C2 C1 C6 C5 -1.11(17)
O1 C1 C6 C5 -177.45(10)
C4 C5 C6 C1 0.02(17)
C14 N1 C7 O1 -179.82(10)
C14 N1 C7 C8 -0.37(15)
C1 O1 C7 N1 5.91(15)
C1 O1 C7 C8 -173.59(10)
C9 N2 C8 C7 1.10(15)
N1 C7 C8 N2 -0.84(17)
O1 C7 C8 N2 178.65(10)
C8 N2 C9 C10 179.47(10)
C8 N2 C9 C14 -0.26(15)
N2 C9 C10 C11 -178.53(10)
C14 C9 C10 C11 1.21(16)
C9 C10 C11 C12 -0.64(16)
C10 C11 C12 C13 -0.59(17)
C11 C12 C13 C14 1.22(17)
C7 N1 C14 C13 -178.90(10)
C7 N1 C14 C9 1.19(15)
C12 C13 C14 N1 179.46(10)
C12 C13 C14 C9 -0.63(16)
N2 C9 C14 N1 -0.94(16)
C10 C9 C14 N1 179.33(10)
N2 C9 C14 C13 179.15(10)
C10 C9 C14 C13 -0.58(15)

loop_
_cod_related_entry_id
_cod_related_entry_database
_cod_related_entry_code
1 ChemSpider 2964551
